data_7048193
loop_
_publ_author_name
'Manne, Rajesh'
'Miller, Maya'
'Duthie, Andrew'
'Guedes da Silva, M F\'atima C'
'Tshuva, Edit Y.'
'Basu Baul, Tushar S.'

_publ_section_title
;
 Cytotoxic homoleptic Ti(iv) compounds of ONO-type ligands: synthesis,
 structures and anti-cancer activity.
;
_journal_issue 1
_journal_name_full 'Dalton transactions (Cambridge, England : 2003)'
_journal_page_first 304
_journal_page_last 314
_journal_paper_doi 10.1039/c8dt03747g
_journal_volume 48
_journal_year 2018
_chemical_formula_moiety 'C26 H20 N4 O6 Ti, C H2 Cl2'
_chemical_formula_sum 'C27 H22 Cl2 N4 O6 Ti'
_chemical_formula_weight 617.28
_space_group_crystal_system monoclinic
_space_group_IT_number 14
_space_group_name_Hall '-P 2yn'
_space_group_name_H-M_alt 'P 1 21/n 1'
_symmetry_space_group_name_Hall '-P 2yn'
_symmetry_space_group_name_H-M 'P 1 21/n 1'
_atom_sites_solution_hydrogens geom
_audit_creation_method SHELXL-2018/1
_audit_update_record
;
2018-07-28 deposited with the CCDC.
2018-11-20 downloaded from the CCDC.
;
_cell_angle_alpha 90
_cell_angle_beta 102.079(10)
_cell_angle_gamma 90
_cell_formula_units_Z 4
_cell_length_a 15.3453(14)
_cell_length_b 8.0522(7)
_cell_length_c 21.858(2)
_cell_measurement_reflns_used 1558
_cell_measurement_temperature 298(2)
_cell_measurement_theta_max 24.0450
_cell_measurement_theta_min 3.9690
_cell_volume 2641.1(4)
_computing_cell_refinement 'CrysAlisPro 1.171.38.43 (Rigaku OD, 2015)'
_computing_data_collection 'CrysAlisPro 1.171.38.43 (Rigaku OD, 2015)'
_computing_data_reduction 'CrysAlisPro 1.171.38.43 (Rigaku OD, 2015)'
_computing_structure_refinement 'SHELXL-2018/1 (Sheldrick, 2018)'
_diffrn_ambient_temperature 298(2)
_diffrn_detector 'CCD plate'
_diffrn_detector_area_resol_mean 8.0640
_diffrn_measured_fraction_theta_full 0.996
_diffrn_measured_fraction_theta_max 0.867
_diffrn_measurement_device 'four-circle diffractometer'
_diffrn_measurement_device_type 'Xcalibur, Eos, Gemini'
_diffrn_measurement_method '\w scans'
_diffrn_radiation_type MoK\a
_diffrn_radiation_wavelength 0.71073
_diffrn_reflns_av_R_equivalents 0.0641
_diffrn_reflns_av_unetI/netI 0.1359
_diffrn_reflns_Laue_measured_fraction_full 0.996
_diffrn_reflns_Laue_measured_fraction_max 0.867
_diffrn_reflns_limit_h_max 20
_diffrn_reflns_limit_h_min -20
_diffrn_reflns_limit_k_max 9
_diffrn_reflns_limit_k_min -10
_diffrn_reflns_limit_l_max 15
_diffrn_reflns_limit_l_min -29
_diffrn_reflns_number 11351
_diffrn_reflns_point_group_measured_fraction_full 0.996
_diffrn_reflns_point_group_measured_fraction_max 0.867
_diffrn_reflns_theta_full 25.242
_diffrn_reflns_theta_max 29.015
_diffrn_reflns_theta_min 3.113
_diffrn_source 'fine-focus sealed X-ray tube'
_diffrn_source_type 'Enhance (Mo) X-ray Source'
_exptl_absorpt_coefficient_mu 0.578
_exptl_absorpt_correction_T_max 0.939
_exptl_absorpt_correction_T_min 0.893
_exptl_absorpt_correction_type multi-scan
_exptl_absorpt_process_details
;
CrysAlisPro 1.171.38.43 (Rigaku Oxford Diffraction, 2015)
Empirical absorption correction using spherical harmonics,
 implemented in SCALE3 ABSPACK scaling algorithm.
;
_exptl_crystal_colour red
_exptl_crystal_colour_primary red
_exptl_crystal_density_diffrn 1.552
_exptl_crystal_description needle
_exptl_crystal_F_000 1264
_exptl_crystal_size_max 0.230
_exptl_crystal_size_mid 0.150
_exptl_crystal_size_min 0.120
_refine_diff_density_max 0.582
_refine_diff_density_min -0.413
_refine_diff_density_rms 0.069
_refine_ls_extinction_method none
_refine_ls_goodness_of_fit_ref 1.024
_refine_ls_hydrogen_treatment constr
_refine_ls_matrix_type full
_refine_ls_number_parameters 363
_refine_ls_number_reflns 6088
_refine_ls_number_restraints 0
_refine_ls_restrained_S_all 1.024
_refine_ls_R_factor_all 0.1756
_refine_ls_R_factor_gt 0.0818
_refine_ls_shift/su_max 0.001
_refine_ls_shift/su_mean 0.000
_refine_ls_structure_factor_coef Fsqd
_refine_ls_weighting_details 'w=1/[\s^2^(Fo^2^)+(0.0517P)^2^+0.0049P] where P=(Fo^2^+2Fc^2^)/3'
_refine_ls_weighting_scheme calc
_refine_ls_wR_factor_gt 0.1366
_refine_ls_wR_factor_ref 0.1721
_reflns_Friedel_coverage 0.000
_reflns_number_gt 3045
_reflns_number_total 6088
_reflns_threshold_expression 'I > 2\s(I)'
_cod_data_source_file c8dt03747g2.cif
_cod_data_source_block Compound7N
_cod_depositor_comments 'Adding full bibliography for 7048188--7048194.cif.'
_cod_original_cell_volume 2641.0(4)
_cod_database_code 7048193
_shelx_shelxl_version_number 2018/1
_shelx_space_group_comment
;
The symmetry employed for this shelxl refinement is uniquely defined
by the following loop, which should always be used as a source of
symmetry information in preference to the above space-group names.
They are only intended as comments.
;
_shelx_estimated_absorpt_t_min 0.879
_shelx_estimated_absorpt_t_max 0.934

loop_
_space_group_symop_operation_xyz
'x, y, z'
'-x+1/2, y+1/2, -z+1/2'
'-x, -y, -z'
'x-1/2, -y-1/2, z-1/2'

loop_
_atom_site_label
_atom_site_type_symbol
_atom_site_fract_x
_atom_site_fract_y
_atom_site_fract_z
_atom_site_U_iso_or_equiv
_atom_site_adp_type
_atom_site_occupancy
_atom_site_site_symmetry_order
_atom_site_calc_flag
_atom_site_refinement_flags_posn
_atom_site_refinement_flags_adp
C1 C 0.2483(3) -0.0153(5) 0.60136(19) 0.0298(10) Uani 1 1 d . .
C2 C 0.2695(3) -0.1708(5) 0.6359(2) 0.0336(11) Uani 1 1 d . .
C3 C 0.3061(3) -0.3117(5) 0.6216(2) 0.0394(11) Uani 1 1 d . .
H3 H 0.327840 -0.333734 0.585828 0.047 Uiso 1 1 calc R U
C4 C 0.3049(3) -0.4219(6) 0.6726(3) 0.0474(13) Uani 1 1 d . .
H4 H 0.326059 -0.530447 0.676493 0.057 Uiso 1 1 calc R U
C5 C 0.2680(3) -0.3405(6) 0.7132(3) 0.0550(15) Uani 1 1 d . .
H5 H 0.258867 -0.384208 0.750708 0.066 Uiso 1 1 calc R U
C6 C 0.1308(3) 0.3428(5) 0.5937(2) 0.0314(10) Uani 1 1 d . .
C7 C 0.0886(3) 0.3197(6) 0.6486(2) 0.0450(12) Uani 1 1 d . .
H7A H 0.026757 0.349406 0.637282 0.068 Uiso 1 1 calc R U
H7B H 0.118013 0.389175 0.682384 0.068 Uiso 1 1 calc R U
H7C H 0.093955 0.205591 0.661606 0.068 Uiso 1 1 calc R U
C8 C 0.1131(3) 0.4944(5) 0.5569(2) 0.0303(10) Uani 1 1 d . .
C9 C 0.0605(3) 0.6201(6) 0.5752(2) 0.0466(13) Uani 1 1 d . .
H9 H 0.035794 0.603843 0.610066 0.056 Uiso 1 1 calc R U
C10 C 0.0449(3) 0.7671(6) 0.5425(3) 0.0552(14) Uani 1 1 d . .
H10 H 0.010818 0.849681 0.555882 0.066 Uiso 1 1 calc R U
C11 C 0.0794(3) 0.7916(6) 0.4905(3) 0.0505(14) Uani 1 1 d . .
H11 H 0.068474 0.890909 0.468520 0.061 Uiso 1 1 calc R U
C12 C 0.1301(3) 0.6707(6) 0.4704(2) 0.0437(13) Uani 1 1 d . .
H12 H 0.152767 0.687954 0.434666 0.052 Uiso 1 1 calc R U
C13 C 0.1473(3) 0.5236(5) 0.5032(2) 0.0332(11) Uani 1 1 d . .
C14 C 0.2284(3) 0.0508(6) 0.3893(2) 0.0422(12) Uani 1 1 d . .
C15 C 0.1736(4) -0.0338(6) 0.3375(2) 0.0516(14) Uani 1 1 d . .
C16 C 0.0851(3) -0.0558(7) 0.3211(3) 0.0581(15) Uani 1 1 d . .
H16 H 0.042429 -0.016935 0.342234 0.070 Uiso 1 1 calc R U
C17 C 0.0696(4) -0.1508(7) 0.2648(3) 0.0668(17) Uani 1 1 d . .
H17 H 0.014658 -0.184683 0.241442 0.080 Uiso 1 1 calc R U
C18 C 0.1486(4) -0.1810(7) 0.2524(3) 0.0693(17) Uani 1 1 d . .
H18 H 0.157312 -0.242129 0.218125 0.083 Uiso 1 1 calc R U
C19 C 0.4381(3) 0.1764(5) 0.4544(2) 0.0322(10) Uani 1 1 d . .
C20 C 0.4850(3) 0.1136(6) 0.4039(2) 0.0561(14) Uani 1 1 d . .
H20A H 0.536453 0.050055 0.422964 0.084 Uiso 1 1 calc R U
H20B H 0.503120 0.206451 0.381999 0.084 Uiso 1 1 calc R U
H20C H 0.444905 0.044844 0.375014 0.084 Uiso 1 1 calc R U
C21 C 0.4902(3) 0.2561(5) 0.5093(2) 0.0383(11) Uani 1 1 d . .
C22 C 0.5832(3) 0.2684(6) 0.5196(2) 0.0444(12) Uani 1 1 d . .
H22 H 0.612027 0.220254 0.490598 0.053 Uiso 1 1 calc R U
C23 C 0.6334(3) 0.3474(6) 0.5699(3) 0.0542(14) Uani 1 1 d . .
H23 H 0.694946 0.352844 0.574570 0.065 Uiso 1 1 calc R U
C24 C 0.5932(3) 0.4188(6) 0.6137(3) 0.0551(14) Uani 1 1 d . .
H24 H 0.627039 0.473567 0.648088 0.066 Uiso 1 1 calc R U
C25 C 0.5027(3) 0.4084(5) 0.6063(2) 0.0431(12) Uani 1 1 d . .
H25 H 0.475433 0.456008 0.636209 0.052 Uiso 1 1 calc R U
C26 C 0.4497(3) 0.3277(5) 0.5545(2) 0.0399(12) Uani 1 1 d . .
C27 C 0.0849(5) 0.3556(9) 0.2477(3) 0.101(2) Uani 1 1 d . .
H27A H 0.100197 0.241105 0.240964 0.122 Uiso 1 1 calc R U
H27B H 0.108269 0.424078 0.218369 0.122 Uiso 1 1 calc R U
N1 N 0.1854(2) 0.2286(4) 0.57963(15) 0.0295(8) Uani 1 1 d . .
N2 N 0.1982(2) 0.0927(4) 0.62117(16) 0.0345(9) Uani 1 1 d . .
N3 N 0.3517(2) 0.1539(4) 0.44618(16) 0.0324(9) Uani 1 1 d . .
N4 N 0.3133(3) 0.0744(5) 0.38965(17) 0.0419(10) Uani 1 1 d . .
O1 O 0.19735(19) 0.4092(4) 0.48258(14) 0.0418(8) Uani 1 1 d . .
O2 O 0.28094(18) 0.0052(3) 0.55111(14) 0.0378(8) Uani 1 1 d . .
O3 O 0.2453(2) -0.1835(4) 0.69246(15) 0.0516(9) Uani 1 1 d . .
O4 O 0.36054(18) 0.3211(4) 0.54967(14) 0.0390(8) Uani 1 1 d . .
O5 O 0.18863(19) 0.1036(4) 0.43390(14) 0.0439(8) Uani 1 1 d . .
O6 O 0.2155(3) -0.1131(5) 0.29524(18) 0.0660(11) Uani 1 1 d . .
Ti1 Ti 0.25988(5) 0.21619(10) 0.50614(4) 0.0338(2) Uani 1 1 d . .
Cl1 Cl 0.13458(15) 0.4121(2) 0.32204(9) 0.1133(7) Uani 1 1 d . .
Cl2 Cl -0.03131(16) 0.3750(3) 0.23231(11) 0.1334(8) Uani 1 1 d . .

loop_
_atom_site_aniso_label
_atom_site_aniso_U_11
_atom_site_aniso_U_22
_atom_site_aniso_U_33
_atom_site_aniso_U_23
_atom_site_aniso_U_13
_atom_site_aniso_U_12
C1 0.035(2) 0.031(3) 0.024(2) 0.001(2) 0.008(2) -0.002(2)
C2 0.040(2) 0.038(3) 0.023(2) 0.002(2) 0.006(2) -0.002(2)
C3 0.041(3) 0.037(3) 0.041(3) -0.002(2) 0.011(2) 0.005(2)
C4 0.049(3) 0.028(3) 0.061(4) 0.002(3) 0.002(3) 0.005(2)
C5 0.080(4) 0.037(3) 0.045(3) 0.020(3) 0.006(3) -0.006(3)
C6 0.027(2) 0.036(3) 0.031(2) 0.000(2) 0.006(2) -0.0033(19)
C7 0.048(3) 0.051(3) 0.040(3) 0.006(2) 0.019(2) 0.007(2)
C8 0.027(2) 0.034(3) 0.032(3) 0.001(2) 0.009(2) 0.0015(19)
C9 0.044(3) 0.042(3) 0.054(3) 0.001(3) 0.013(3) 0.006(2)
C10 0.061(3) 0.034(3) 0.074(4) 0.002(3) 0.020(3) 0.016(2)
C11 0.047(3) 0.036(3) 0.066(4) 0.015(3) 0.008(3) 0.005(2)
C12 0.042(3) 0.042(3) 0.048(3) 0.019(2) 0.011(2) 0.005(2)
C13 0.024(2) 0.032(3) 0.044(3) 0.003(2) 0.008(2) 0.0007(19)
C14 0.055(3) 0.038(3) 0.034(3) 0.014(2) 0.011(3) -0.001(2)
C15 0.065(4) 0.052(3) 0.039(3) 0.008(3) 0.012(3) -0.011(3)
C16 0.051(3) 0.076(4) 0.049(4) 0.010(3) 0.015(3) -0.019(3)
C17 0.065(4) 0.084(4) 0.048(4) 0.004(3) 0.005(3) -0.030(3)
C18 0.085(5) 0.074(4) 0.043(3) -0.005(3) 0.000(3) -0.024(4)
C19 0.036(2) 0.030(2) 0.034(3) 0.008(2) 0.014(2) 0.0037(19)
C20 0.052(3) 0.070(4) 0.052(3) -0.004(3) 0.025(3) 0.003(3)
C21 0.041(3) 0.038(3) 0.039(3) 0.012(2) 0.014(2) 0.006(2)
C22 0.034(3) 0.058(3) 0.045(3) 0.011(3) 0.018(2) 0.001(2)
C23 0.038(3) 0.071(4) 0.055(4) 0.012(3) 0.012(3) -0.001(3)
C24 0.055(3) 0.062(4) 0.045(3) 0.001(3) 0.003(3) -0.004(3)
C25 0.051(3) 0.041(3) 0.038(3) -0.004(2) 0.013(3) -0.003(2)
C26 0.050(3) 0.033(3) 0.041(3) 0.008(2) 0.020(2) 0.006(2)
C27 0.137(7) 0.091(5) 0.081(5) 0.009(4) 0.034(5) 0.020(4)
N1 0.0328(19) 0.032(2) 0.0250(19) 0.0034(17) 0.0092(16) -0.0006(16)
N2 0.045(2) 0.031(2) 0.032(2) 0.0078(18) 0.0160(19) 0.0044(17)
N3 0.038(2) 0.034(2) 0.028(2) 0.0006(17) 0.0109(18) -0.0013(16)
N4 0.048(2) 0.050(3) 0.030(2) -0.0008(19) 0.012(2) -0.0054(19)
O1 0.0456(18) 0.0453(19) 0.0417(19) 0.0176(16) 0.0253(16) 0.0115(15)
O2 0.0492(18) 0.0351(18) 0.0353(18) 0.0085(15) 0.0229(16) 0.0082(14)
O3 0.081(2) 0.040(2) 0.039(2) 0.0067(16) 0.0246(19) 0.0061(17)
O4 0.0366(17) 0.047(2) 0.0391(19) -0.0075(15) 0.0211(15) -0.0006(14)
O5 0.0406(18) 0.060(2) 0.0337(19) -0.0007(17) 0.0138(16) -0.0078(15)
O6 0.074(3) 0.079(3) 0.045(2) -0.012(2) 0.013(2) 0.000(2)
Ti1 0.0379(5) 0.0362(5) 0.0317(5) 0.0062(4) 0.0171(4) 0.0036(4)
Cl1 0.173(2) 0.0933(14) 0.0706(13) 0.0089(11) 0.0194(14) 0.0350(13)
Cl2 0.1350(19) 0.159(2) 0.1218(19) -0.0414(17) 0.0617(16) -0.0103(15)

loop_
_atom_type_symbol
_atom_type_description
_atom_type_scat_dispersion_real
_atom_type_scat_dispersion_imag
_atom_type_scat_source
C C 0.0033 0.0016 'International Tables Vol C Tables 4.2.6.8 and 6.1.1.4'
H H 0.0000 0.0000 'International Tables Vol C Tables 4.2.6.8 and 6.1.1.4'
N N 0.0061 0.0033 'International Tables Vol C Tables 4.2.6.8 and 6.1.1.4'
O O 0.0106 0.0060 'International Tables Vol C Tables 4.2.6.8 and 6.1.1.4'
Ti Ti 0.2776 0.4457 'International Tables Vol C Tables 4.2.6.8 and 6.1.1.4'
Cl Cl 0.1484 0.1585 'International Tables Vol C Tables 4.2.6.8 and 6.1.1.4'

loop_
_geom_angle_atom_site_label_1
_geom_angle_atom_site_label_2
_geom_angle_atom_site_label_3
_geom_angle
N2 C1 O2 123.7(4)
N2 C1 C2 119.0(4)
O2 C1 C2 117.3(4)
C3 C2 O3 110.9(4)
C3 C2 C1 131.8(4)
O3 C2 C1 117.3(4)
C2 C3 C4 105.8(4)
C2 C3 H3 127.1
C4 C3 H3 127.1
C5 C4 C3 107.0(4)
C5 C4 H4 126.5
C3 C4 H4 126.5
C4 C5 O3 110.6(5)
C4 C5 H5 124.7
O3 C5 H5 124.7
N1 C6 C8 120.5(4)
N1 C6 C7 120.2(4)
C8 C6 C7 119.2(4)
C6 C7 H7A 109.5
C6 C7 H7B 109.5
H7A C7 H7B 109.5
C6 C7 H7C 109.5
H7A C7 H7C 109.5
H7B C7 H7C 109.5
C13 C8 C9 117.1(4)
C13 C8 C6 123.0(4)
C9 C8 C6 119.9(4)
C10 C9 C8 121.4(5)
C10 C9 H9 119.3
C8 C9 H9 119.3
C11 C10 C9 120.0(5)
C11 C10 H10 120.0
C9 C10 H10 120.0
C10 C11 C12 120.5(5)
C10 C11 H11 119.7
C12 C11 H11 119.7
C11 C12 C13 120.1(5)
C11 C12 H12 119.9
C13 C12 H12 119.9
O1 C13 C12 118.6(4)
O1 C13 C8 120.6(4)
C12 C13 C8 120.9(4)
N4 C14 O5 123.9(4)
N4 C14 C15 119.3(5)
O5 C14 C15 116.8(4)
C16 C15 O6 110.3(5)
C16 C15 C14 131.8(6)
O6 C15 C14 117.9(5)
C15 C16 C17 106.1(5)
C15 C16 H16 126.9
C17 C16 H16 126.9
C18 C17 C16 106.3(5)
C18 C17 H17 126.8
C16 C17 H17 126.8
C17 C18 O6 112.4(6)
C17 C18 H18 123.8
O6 C18 H18 123.8
N3 C19 C21 122.9(4)
N3 C19 C20 118.1(4)
C21 C19 C20 119.0(4)
C19 C20 H20A 109.5
C19 C20 H20B 109.5
H20A C20 H20B 109.5
C19 C20 H20C 109.5
H20A C20 H20C 109.5
H20B C20 H20C 109.5
C26 C21 C22 116.5(4)
C26 C21 C19 121.3(4)
C22 C21 C19 122.2(4)
C23 C22 C21 123.2(5)
C23 C22 H22 118.4
C21 C22 H22 118.4
C22 C23 C24 120.0(5)
C22 C23 H23 120.0
C24 C23 H23 120.0
C25 C24 C23 119.1(5)
C25 C24 H24 120.5
C23 C24 H24 120.5
C24 C25 C26 121.8(5)
C24 C25 H25 119.1
C26 C25 H25 119.1
O4 C26 C21 121.5(4)
O4 C26 C25 119.1(4)
C21 C26 C25 119.4(4)
Cl1 C27 Cl2 113.2(4)
Cl1 C27 H27A 108.9
Cl2 C27 H27A 108.9
Cl1 C27 H27B 108.9
Cl2 C27 H27B 108.9
H27A C27 H27B 107.8
C6 N1 N2 113.5(3)
C6 N1 Ti1 131.7(3)
N2 N1 Ti1 114.8(2)
C1 N2 N1 108.6(3)
C19 N3 N4 114.1(4)
C19 N3 Ti1 130.4(3)
N4 N3 Ti1 115.4(3)
C14 N4 N3 107.7(4)
C13 O1 Ti1 142.2(3)
C1 O2 Ti1 118.6(3)
C5 O3 C2 105.7(4)
C26 O4 Ti1 141.7(3)
C14 O5 Ti1 118.7(3)
C18 O6 C15 104.8(4)
O4 Ti1 O1 95.11(14)
O4 Ti1 O5 154.30(14)
O1 Ti1 O5 89.71(14)
O4 Ti1 O2 96.10(13)
O1 Ti1 O2 153.50(13)
O5 Ti1 O2 90.49(13)
O4 Ti1 N1 96.40(13)
O1 Ti1 N1 80.97(13)
O5 Ti1 N1 109.29(13)
O2 Ti1 N1 73.98(13)
O4 Ti1 N3 80.67(13)
O1 Ti1 N3 113.05(13)
O5 Ti1 N3 74.24(13)
O2 Ti1 N3 92.45(12)
N1 Ti1 N3 165.81(13)

loop_
_geom_bond_atom_site_label_1
_geom_bond_atom_site_label_2
_geom_bond_distance
C1 N2 1.294(5)
C1 O2 1.309(5)
C1 C2 1.463(6)
C2 C3 1.332(6)
C2 O3 1.366(5)
C3 C4 1.427(6)
C3 H3 0.9300
C4 C5 1.322(7)
C4 H4 0.9300
C5 O3 1.363(5)
C5 H5 0.9300
C6 N1 1.323(5)
C6 C8 1.456(6)
C6 C7 1.489(6)
C7 H7A 0.9600
C7 H7B 0.9600
C7 H7C 0.9600
C8 C13 1.403(6)
C8 C9 1.403(6)
C9 C10 1.377(6)
C9 H9 0.9300
C10 C11 1.364(7)
C10 H10 0.9300
C11 C12 1.375(6)
C11 H11 0.9300
C12 C13 1.380(6)
C12 H12 0.9300
C13 O1 1.336(5)
C14 N4 1.315(6)
C14 O5 1.324(5)
C14 C15 1.433(6)
C15 C16 1.343(6)
C15 O6 1.387(6)
C16 C17 1.426(7)
C16 H16 0.9300
C17 C18 1.320(8)
C17 H17 0.9300
C18 O6 1.352(6)
C18 H18 0.9300
C19 N3 1.312(5)
C19 C21 1.445(6)
C19 C20 1.525(6)
C20 H20A 0.9600
C20 H20B 0.9600
C20 H20C 0.9600
C21 C26 1.397(6)
C21 C22 1.401(6)
C22 C23 1.362(6)
C22 H22 0.9300
C23 C24 1.369(7)
C23 H23 0.9300
C24 C25 1.367(6)
C24 H24 0.9300
C25 C26 1.407(6)
C25 H25 0.9300
C26 O4 1.350(5)
C27 Cl1 1.706(7)
C27 Cl2 1.751(7)
C27 H27A 0.9700
C27 H27B 0.9700
N1 N2 1.409(4)
N1 Ti1 2.160(3)
N3 N4 1.407(5)
N3 Ti1 2.174(4)
O1 Ti1 1.842(3)
O2 Ti1 1.956(3)
O4 Ti1 1.841(3)
O5 Ti1 1.946(3)

loop_
_geom_torsion_atom_site_label_1
_geom_torsion_atom_site_label_2
_geom_torsion_atom_site_label_3
_geom_torsion_atom_site_label_4
_geom_torsion
N2 C1 C2 C3 167.7(4)
O2 C1 C2 C3 -11.5(7)
N2 C1 C2 O3 -9.0(6)
O2 C1 C2 O3 171.8(4)
O3 C2 C3 C4 0.1(5)
C1 C2 C3 C4 -176.7(4)
C2 C3 C4 C5 0.1(5)
C3 C4 C5 O3 -0.3(6)
N1 C6 C8 C13 4.1(6)
C7 C6 C8 C13 -177.6(4)
N1 C6 C8 C9 -175.0(4)
C7 C6 C8 C9 3.3(6)
C13 C8 C9 C10 -1.3(6)
C6 C8 C9 C10 177.9(4)
C8 C9 C10 C11 1.2(7)
C9 C10 C11 C12 -0.2(8)
C10 C11 C12 C13 -0.7(7)
C11 C12 C13 O1 -179.5(4)
C11 C12 C13 C8 0.6(7)
C9 C8 C13 O1 -179.5(4)
C6 C8 C13 O1 1.4(6)
C9 C8 C13 C12 0.4(6)
C6 C8 C13 C12 -178.8(4)
N4 C14 C15 C16 -170.2(5)
O5 C14 C15 C16 8.6(8)
N4 C14 C15 O6 11.2(7)
O5 C14 C15 O6 -170.0(4)
O6 C15 C16 C17 -1.3(6)
C14 C15 C16 C17 180.0(5)
C15 C16 C17 C18 1.2(6)
C16 C17 C18 O6 -0.6(7)
N3 C19 C21 C26 -5.9(6)
C20 C19 C21 C26 174.8(4)
N3 C19 C21 C22 175.2(4)
C20 C19 C21 C22 -4.1(6)
C26 C21 C22 C23 -1.0(7)
C19 C21 C22 C23 177.9(4)
C21 C22 C23 C24 0.4(8)
C22 C23 C24 C25 0.4(8)
C23 C24 C25 C26 -0.6(7)
C22 C21 C26 O4 -179.1(4)
C19 C21 C26 O4 2.0(6)
C22 C21 C26 C25 0.8(6)
C19 C21 C26 C25 -178.1(4)
C24 C25 C26 O4 179.8(4)
C24 C25 C26 C21 0.0(7)
C8 C6 N1 N2 177.6(3)
C7 C6 N1 N2 -0.6(5)
C8 C6 N1 Ti1 -0.9(6)
C7 C6 N1 Ti1 -179.2(3)
O2 C1 N2 N1 0.7(5)
C2 C1 N2 N1 -178.4(3)
C6 N1 N2 C1 176.4(3)
Ti1 N1 N2 C1 -4.7(4)
C21 C19 N3 N4 179.8(4)
C20 C19 N3 N4 -0.8(5)
C21 C19 N3 Ti1 -1.2(6)
C20 C19 N3 Ti1 178.1(3)
O5 C14 N4 N3 3.4(6)
C15 C14 N4 N3 -177.9(4)
C19 N3 N4 C14 176.2(4)
Ti1 N3 N4 C14 -2.9(4)
C12 C13 O1 Ti1 166.2(3)
C8 C13 O1 Ti1 -14.0(7)
N2 C1 O2 Ti1 4.2(5)
C2 C1 O2 Ti1 -176.6(3)
C4 C5 O3 C2 0.4(5)
C3 C2 O3 C5 -0.3(5)
C1 C2 O3 C5 177.0(4)
C21 C26 O4 Ti1 13.1(7)
C25 C26 O4 Ti1 -166.8(3)
N4 C14 O5 Ti1 -2.3(6)
C15 C14 O5 Ti1 179.0(3)
C17 C18 O6 C15 -0.2(6)
C16 C15 O6 C18 1.0(6)
C14 C15 O6 C18 179.8(4)
C26 O4 Ti1 O1 -127.8(5)
C26 O4 Ti1 O5 -27.7(6)
C26 O4 Ti1 O2 76.3(5)
C26 O4 Ti1 N1 150.8(4)
C26 O4 Ti1 N3 -15.2(4)
C13 O1 Ti1 O4 -82.3(4)
C13 O1 Ti1 O5 123.0(4)
C13 O1 Ti1 O2 32.5(6)
C13 O1 Ti1 N1 13.4(4)
C13 O1 Ti1 N3 -164.3(4)
